data_7004601
loop_
_publ_author_name
'Visinescu, Diana'
'Toma, Luminita Marilena'
'Lloret, Francesc'
'Fabelo, Oscar'
'Ruiz-P\'erez, Catalina'
'Julve, Miguel'

_publ_section_title
;
 [MIII(bpym)(CN)4]&#x2212;: a suitable building block to design
 ferrimagnetic cyano-bridged heterobimetallic chains (M = Fe, Cr; bpym
 = 2,2&#x2032;-bypyrimidine)
;
_journal_issue 31
_journal_name_full 'Dalton Transactions'
_journal_page_first 4103
_journal_page_last 4105
_journal_paper_doi 10.1039/b809160a
_journal_year 2008
_chemical_formula_sum 'C32 H30 Fe Mn N10 O4'
_chemical_formula_weight 729.45
_chemical_name_systematic
;
?
;
_space_group_IT_number 14
_symmetry_cell_setting monoclinic
_symmetry_space_group_name_Hall '-P 2yab'
_symmetry_space_group_name_H-M 'P 1 21/a 1'
_atom_sites_solution_hydrogens geom
_atom_sites_solution_primary direct
_atom_sites_solution_secondary difmap
_audit_creation_method SHELXL-97
_cell_angle_alpha 90.00
_cell_angle_beta 96.031(10)
_cell_angle_gamma 90.00
_cell_formula_units_Z 4
_cell_length_a 14.9770(10)
_cell_length_b 13.7190(10)
_cell_length_c 16.2010(10)
_cell_measurement_temperature 293(2)
_cell_volume 3310.4(4)
_computing_cell_refinement 'Dirax/lsq (Duisenberg & Schreurs, 1989-2000)'
_computing_data_collection 'Collect (Nonius BV, 1997-2000)'
_computing_data_reduction 'EvalCCD (Duisenberg & Schreurs 1990-2000)'
_computing_molecular_graphics 'Ortep-3 for Windows (Farrugia, 1997)'
_computing_publication_material 'WinGX publication routines (Farrugia, 1999)'
_computing_structure_refinement 'SHELXL-97 (Sheldrick, 1997)'
_computing_structure_solution 'SHELXS-97 (Sheldrick, 1997)'
_diffrn_ambient_temperature 293(2)
_diffrn_detector 'CCD plate'
_diffrn_detector_area_resol_mean 9
_diffrn_measured_fraction_theta_full 0.962
_diffrn_measured_fraction_theta_max 0.962
_diffrn_measurement_device '95mm CCD camera on \k-goniostat'
_diffrn_measurement_device_type KappaCCD
_diffrn_measurement_method 'CCD rotation images, thick slices'
_diffrn_radiation_monochromator 'horizonally mounted graphite crystal'
_diffrn_radiation_probe x-ray
_diffrn_radiation_source 'fine-focus sealed tube'
_diffrn_radiation_type Mok\a
_diffrn_radiation_wavelength 0.71073
_diffrn_reflns_av_R_equivalents 0.0000
_diffrn_reflns_av_sigmaI/netI 0.0341
_diffrn_reflns_limit_h_max 19
_diffrn_reflns_limit_h_min 0
_diffrn_reflns_limit_k_max 18
_diffrn_reflns_limit_k_min 0
_diffrn_reflns_limit_l_max 21
_diffrn_reflns_limit_l_min -21
_diffrn_reflns_number 8180
_diffrn_reflns_theta_full 28.62
_diffrn_reflns_theta_max 28.62
_diffrn_reflns_theta_min 2.02
_diffrn_source 'Enraf Nonius FR590'
_exptl_absorpt_coefficient_mu 0.873
_exptl_absorpt_correction_type none
_exptl_crystal_colour black
_exptl_crystal_density_diffrn 1.464
_exptl_crystal_density_method 'not measured'
_exptl_crystal_description prism
_exptl_crystal_F_000 1500
_exptl_crystal_size_max 0.43
_exptl_crystal_size_mid 0.26
_exptl_crystal_size_min 0.24
_refine_diff_density_max 0.889
_refine_diff_density_min -0.994
_refine_diff_density_rms 0.241
_refine_ls_extinction_method none
_refine_ls_goodness_of_fit_ref 1.240
_refine_ls_hydrogen_treatment constr
_refine_ls_matrix_type full
_refine_ls_number_parameters 433
_refine_ls_number_reflns 8180
_refine_ls_number_restraints 0
_refine_ls_restrained_S_all 1.240
_refine_ls_R_factor_all 0.0759
_refine_ls_R_factor_gt 0.0558
_refine_ls_shift/su_max 0.001
_refine_ls_shift/su_mean 0.000
_refine_ls_structure_factor_coef Fsqd
_refine_ls_weighting_details 'calc w=1/[\s^2^(Fo^2^)+(0.0920P)^2^+1.6618P] where P=(Fo^2^+2Fc^2^)/3'
_refine_ls_weighting_scheme calc
_refine_ls_wR_factor_gt 0.1527
_refine_ls_wR_factor_ref 0.1770
_reflns_number_gt 6715
_reflns_number_total 8180
_reflns_threshold_expression >2sigma(I)
_cod_data_source_file b809160a.txt
_cod_data_source_block import
_cod_original_sg_symbol_H-M 'P 21/a'
_cod_database_code 7004601

loop_
_symmetry_equiv_pos_as_xyz
'x, y, z'
'-x+1/2, y+1/2, -z'
'-x, -y, -z'
'x-1/2, -y-1/2, z'

loop_
_atom_site_label
_atom_site_type_symbol
_atom_site_fract_x
_atom_site_fract_y
_atom_site_fract_z
_atom_site_U_iso_or_equiv
_atom_site_adp_type
_atom_site_occupancy
_atom_site_symmetry_multiplicity
_atom_site_calc_flag
_atom_site_refinement_flags
_atom_site_disorder_assembly
_atom_site_disorder_group
C1 C 0.54464(19) 0.0557(2) 0.77537(18) 0.0274(6) Uani 1 1 d . . .
C2 C 0.4420(2) 0.0657(2) 0.6266(2) 0.0369(7) Uani 1 1 d . . .
C3 C 0.3116(2) -0.0460(3) 0.6835(3) 0.0456(8) Uani 1 1 d . . .
C4 C 0.37483(19) 0.1223(2) 0.7601(2) 0.0330(6) Uani 1 1 d . . .
C5 C 0.3900(2) -0.0361(3) 0.9072(2) 0.0444(8) Uani 1 1 d . . .
H5 H 0.3637 0.0253 0.9078 0.053 Uiso 1 1 calc R . .
C6 C 0.3963(3) -0.0924(3) 0.9776(2) 0.0538(10) Uani 1 1 d . . .
H6 H 0.3751 -0.0699 1.0261 0.065 Uiso 1 1 calc R . .
C7 C 0.4346(3) -0.1823(3) 0.9743(3) 0.0526(10) Uani 1 1 d . . .
H7 H 0.4400 -0.2208 1.0219 0.063 Uiso 1 1 calc R . .
C8 C 0.45697(19) -0.1582(2) 0.8400(2) 0.0322(6) Uani 1 1 d . . .
C9 C 0.49242(19) -0.1893(2) 0.7624(2) 0.0313(6) Uani 1 1 d . . .
C10 C 0.5621(3) -0.2981(3) 0.6865(3) 0.0491(9) Uani 1 1 d . . .
H10 H 0.5895 -0.3583 0.6812 0.059 Uiso 1 1 calc R . .
C11 C 0.5578(3) -0.2343(3) 0.6211(3) 0.0497(9) Uani 1 1 d . . .
H11 H 0.5809 -0.2509 0.5719 0.060 Uiso 1 1 calc R . .
C12 C 0.5183(2) -0.1449(3) 0.6304(2) 0.0414(8) Uani 1 1 d . . .
H12 H 0.5144 -0.1002 0.5870 0.050 Uiso 1 1 calc R . .
C13 C 0.75856(19) 0.2671(2) 0.95799(18) 0.0311(6) Uani 1 1 d . . .
C14 C 0.8029(2) 0.2624(3) 1.0389(2) 0.0469(9) Uani 1 1 d . . .
H14 H 0.8367 0.2076 1.0554 0.056 Uiso 1 1 calc R . .
C15 C 0.7968(3) 0.3377(4) 1.0938(2) 0.0570(11) Uani 1 1 d . . .
H15 H 0.8270 0.3329 1.1468 0.068 Uiso 1 1 calc R . .
C16 C 0.7470(3) 0.4204(3) 1.0726(2) 0.0513(9) Uani 1 1 d . . .
H16 H 0.7444 0.4710 1.1104 0.062 Uiso 1 1 calc R . .
C17 C 0.7019(2) 0.4263(3) 0.9952(2) 0.0434(8) Uani 1 1 d . . .
H17 H 0.6674 0.4814 0.9809 0.052 Uiso 1 1 calc R . .
C18 C 0.7061(2) 0.3513(2) 0.9364(2) 0.0332(6) Uani 1 1 d . . .
C19 C 0.6514(2) 0.3626(2) 0.8582(2) 0.0339(7) Uani 1 1 d . . .
H19 H 0.6141 0.4169 0.8518 0.041 Uiso 1 1 calc R . .
C20 C 0.5896(2) 0.3157(2) 0.7190(2) 0.0364(7) Uani 1 1 d . . .
H20 H 0.5437 0.2646 0.7177 0.044 Uiso 1 1 calc R . .
C21 C 0.5415(2) 0.4135(3) 0.7088(2) 0.0462(8) Uani 1 1 d . . .
H21A H 0.5850 0.4661 0.7139 0.055 Uiso 1 1 calc R . .
H21B H 0.5017 0.4214 0.7518 0.055 Uiso 1 1 calc R . .
C22 C 0.4874(3) 0.4173(3) 0.6234(3) 0.0583(11) Uani 1 1 d . . .
H22A H 0.4398 0.3692 0.6211 0.070 Uiso 1 1 calc R . .
H22B H 0.4598 0.4811 0.6155 0.070 Uiso 1 1 calc R . .
C23 C 0.5452(3) 0.3981(3) 0.5545(2) 0.0545(10) Uani 1 1 d . . .
H23A H 0.5904 0.4487 0.5543 0.065 Uiso 1 1 calc R . .
H23B H 0.5083 0.4002 0.5016 0.065 Uiso 1 1 calc R . .
C24 C 0.5909(3) 0.2993(3) 0.5648(2) 0.0445(8) Uani 1 1 d . . .
H24A H 0.6289 0.2892 0.5206 0.053 Uiso 1 1 calc R . .
H24B H 0.5460 0.2481 0.5615 0.053 Uiso 1 1 calc R . .
C25 C 0.6472(2) 0.2953(2) 0.6484(2) 0.0368(7) Uani 1 1 d . . .
H25 H 0.6934 0.3461 0.6493 0.044 Uiso 1 1 calc R . .
C26 C 0.6965(2) 0.1312(3) 0.6185(2) 0.0395(7) Uani 1 1 d . . .
H26 H 0.6708 0.1415 0.5644 0.047 Uiso 1 1 calc R . .
C27 C 0.7378(2) 0.0383(3) 0.6373(2) 0.0373(7) Uani 1 1 d . . .
C28 C 0.7241(3) -0.0354(3) 0.5765(2) 0.0515(9) Uani 1 1 d . . .
H28 H 0.6919 -0.0210 0.5257 0.062 Uiso 1 1 calc R . .
C29 C 0.7571(3) -0.1274(3) 0.5906(3) 0.0590(11) Uani 1 1 d . . .
H29 H 0.7456 -0.1759 0.5509 0.071 Uiso 1 1 calc R . .
C30 C 0.8080(3) -0.1471(3) 0.6653(3) 0.0566(10) Uani 1 1 d . . .
H30 H 0.8311 -0.2095 0.6750 0.068 Uiso 1 1 calc R . .
C31 C 0.8251(2) -0.0772(3) 0.7252(3) 0.0446(8) Uani 1 1 d . . .
H31 H 0.8605 -0.0922 0.7742 0.054 Uiso 1 1 calc R . .
C32 C 0.7893(2) 0.0173(2) 0.7132(2) 0.0321(6) Uani 1 1 d . . .
Fe1 Fe 0.42842(3) 0.00309(3) 0.73034(3) 0.02570(13) Uani 1 1 d . . .
Mn1 Mn 0.73469(3) 0.19191(3) 0.79109(3) 0.02590(13) Uani 1 1 d . . .
N1 N 0.61203(17) 0.0883(2) 0.80076(17) 0.0365(6) Uani 1 1 d . . .
N2 N 0.4515(3) 0.1004(3) 0.5640(2) 0.0601(9) Uani 1 1 d . . .
N3 N 0.2446(2) -0.0755(3) 0.6549(3) 0.0798(13) Uani 1 1 d . . .
N4 N 0.34283(19) 0.1947(2) 0.7766(2) 0.0428(7) Uani 1 1 d . . .
N5 N 0.42125(16) -0.06833(18) 0.83741(16) 0.0310(5) Uani 1 1 d . . .
N6 N 0.4648(2) -0.2174(2) 0.90491(19) 0.0451(7) Uani 1 1 d . . .
N7 N 0.48536(16) -0.12190(18) 0.70202(16) 0.0296(5) Uani 1 1 d . . .
N8 N 0.5283(2) -0.2772(2) 0.7577(2) 0.0423(7) Uani 1 1 d . . .
N9 N 0.65021(17) 0.30353(18) 0.79679(16) 0.0309(5) Uani 1 1 d . . .
N10 N 0.69229(17) 0.20121(19) 0.67054(16) 0.0319(5) Uani 1 1 d . . .
O1 O 0.76593(15) 0.19279(15) 0.90728(13) 0.0346(5) Uani 1 1 d . . .
O2 O 0.80644(14) 0.08295(16) 0.77333(13) 0.0333(5) Uani 1 1 d . . .
O1W O 0.95485(19) 0.1162(2) 0.93339(19) 0.0610(8) Uani 1 1 d . . .
O2W O 1.0276(2) -0.0663(2) 0.8955(2) 0.0602(7) Uani 1 1 d . . .

loop_
_atom_site_aniso_label
_atom_site_aniso_U_11
_atom_site_aniso_U_22
_atom_site_aniso_U_33
_atom_site_aniso_U_23
_atom_site_aniso_U_13
_atom_site_aniso_U_12
C1 0.0291(14) 0.0241(14) 0.0292(14) 0.0050(11) 0.0037(11) 0.0020(11)
C2 0.0412(17) 0.0317(16) 0.0363(17) 0.0048(13) -0.0027(13) -0.0051(13)
C3 0.0351(17) 0.0357(18) 0.064(2) 0.0117(17) -0.0033(16) -0.0042(14)
C4 0.0291(14) 0.0290(15) 0.0408(17) 0.0044(13) 0.0031(12) 0.0027(12)
C5 0.0496(19) 0.0409(19) 0.046(2) 0.0063(16) 0.0185(16) 0.0087(16)
C6 0.063(2) 0.060(3) 0.043(2) 0.0103(18) 0.0246(18) 0.005(2)
C7 0.060(2) 0.054(2) 0.046(2) 0.0212(18) 0.0172(18) 0.0044(18)
C8 0.0295(14) 0.0261(14) 0.0413(17) 0.0066(13) 0.0057(12) -0.0015(11)
C9 0.0271(13) 0.0232(14) 0.0432(17) 0.0014(12) 0.0017(12) 0.0002(11)
C10 0.051(2) 0.0331(18) 0.064(2) -0.0082(17) 0.0083(18) 0.0125(15)
C11 0.056(2) 0.045(2) 0.051(2) -0.0137(17) 0.0153(17) 0.0036(17)
C12 0.0509(19) 0.0373(18) 0.0370(17) -0.0031(14) 0.0096(15) -0.0017(15)
C13 0.0304(14) 0.0331(16) 0.0294(15) -0.0052(12) 0.0017(11) -0.0005(12)
C14 0.0442(18) 0.053(2) 0.0405(19) -0.0076(16) -0.0088(14) 0.0157(16)
C15 0.051(2) 0.081(3) 0.0364(19) -0.0200(19) -0.0100(16) 0.014(2)
C16 0.053(2) 0.053(2) 0.047(2) -0.0246(18) 0.0003(16) 0.0060(18)
C17 0.0489(19) 0.0372(18) 0.0448(19) -0.0062(15) 0.0088(15) 0.0076(15)
C18 0.0327(14) 0.0319(16) 0.0351(16) -0.0013(13) 0.0048(12) 0.0026(12)
C19 0.0360(15) 0.0307(16) 0.0355(16) 0.0046(12) 0.0064(12) 0.0075(12)
C20 0.0337(15) 0.0378(17) 0.0363(17) 0.0070(13) -0.0028(12) 0.0057(13)
C21 0.0469(19) 0.044(2) 0.047(2) 0.0094(16) -0.0011(15) 0.0166(16)
C22 0.056(2) 0.063(3) 0.053(2) 0.019(2) -0.0025(18) 0.026(2)
C23 0.069(2) 0.048(2) 0.044(2) 0.0154(17) -0.0082(18) 0.0124(19)
C24 0.056(2) 0.044(2) 0.0318(17) 0.0111(14) -0.0017(15) 0.0012(16)
C25 0.0400(16) 0.0331(17) 0.0363(17) 0.0088(13) -0.0004(13) 0.0021(13)
C26 0.0425(17) 0.0442(19) 0.0316(16) 0.0028(14) 0.0020(13) 0.0009(14)
C27 0.0352(15) 0.0390(18) 0.0383(17) -0.0059(14) 0.0060(13) 0.0014(14)
C28 0.048(2) 0.062(3) 0.044(2) -0.0197(18) 0.0001(16) 0.0056(18)
C29 0.052(2) 0.053(2) 0.072(3) -0.033(2) 0.007(2) 0.0017(18)
C30 0.052(2) 0.037(2) 0.082(3) -0.016(2) 0.009(2) 0.0102(17)
C31 0.0439(18) 0.0350(18) 0.055(2) -0.0054(16) 0.0048(15) 0.0080(15)
C32 0.0294(14) 0.0302(15) 0.0377(16) -0.0052(12) 0.0086(12) -0.0015(12)
Fe1 0.0247(2) 0.0214(2) 0.0309(2) 0.00348(15) 0.00216(16) 0.00031(14)
Mn1 0.0266(2) 0.0226(2) 0.0276(2) 0.00099(16) -0.00110(16) 0.00020(16)
N1 0.0352(13) 0.0352(14) 0.0383(14) 0.0077(12) 0.0003(11) -0.0057(11)
N2 0.087(3) 0.055(2) 0.0367(17) 0.0127(15) -0.0027(16) -0.0184(18)
N3 0.048(2) 0.069(3) 0.116(4) 0.015(2) -0.020(2) -0.0205(19)
N4 0.0376(14) 0.0325(15) 0.0584(19) -0.0009(13) 0.0053(13) 0.0072(12)
N5 0.0300(12) 0.0277(13) 0.0365(13) 0.0048(10) 0.0093(10) 0.0018(10)
N6 0.0495(16) 0.0398(16) 0.0477(17) 0.0184(13) 0.0125(13) 0.0056(13)
N7 0.0293(11) 0.0237(12) 0.0361(13) -0.0004(10) 0.0044(10) -0.0013(9)
N8 0.0455(16) 0.0274(14) 0.0538(18) 0.0024(13) 0.0046(13) 0.0075(12)
N9 0.0307(12) 0.0304(13) 0.0311(13) 0.0034(10) 0.0012(10) 0.0048(10)
N10 0.0355(13) 0.0299(13) 0.0299(13) 0.0052(10) 0.0018(10) -0.0007(10)
O1 0.0405(12) 0.0295(11) 0.0317(11) -0.0014(9) -0.0058(9) 0.0061(9)
O2 0.0341(10) 0.0273(11) 0.0372(12) -0.0031(9) -0.0022(9) 0.0036(9)
O1W 0.0529(15) 0.0622(19) 0.0650(18) -0.0035(15) -0.0072(13) 0.0062(14)
O2W 0.0730(18) 0.0356(14) 0.0706(19) -0.0104(13) 0.0005(15) -0.0046(13)

loop_
_atom_type_symbol
_atom_type_description
_atom_type_scat_dispersion_real
_atom_type_scat_dispersion_imag
_atom_type_scat_source
C C 0.0033 0.0016 'International Tables Vol C Tables 4.2.6.8 and 6.1.1.4'
H H 0.0000 0.0000 'International Tables Vol C Tables 4.2.6.8 and 6.1.1.4'
Fe Fe 0.3463 0.8444 'International Tables Vol C Tables 4.2.6.8 and 6.1.1.4'
Mn Mn 0.3368 0.7283 'International Tables Vol C Tables 4.2.6.8 and 6.1.1.4'
N N 0.0061 0.0033 'International Tables Vol C Tables 4.2.6.8 and 6.1.1.4'
O O 0.0106 0.0060 'International Tables Vol C Tables 4.2.6.8 and 6.1.1.4'

loop_
_geom_angle_atom_site_label_1
_geom_angle_atom_site_label_2
_geom_angle_atom_site_label_3
_geom_angle
_geom_angle_site_symmetry_1
_geom_angle_site_symmetry_3
_geom_angle_publ_flag
N1 C1 Fe1 178.5(3) . . ?
N2 C2 Fe1 177.7(4) . . ?
N3 C3 Fe1 178.5(4) . . ?
N4 C4 Fe1 178.8(3) . . ?
N5 C5 C6 121.0(3) . . ?
C7 C6 C5 117.9(4) . . ?
N6 C7 C6 122.5(3) . . ?
N6 C8 N5 126.1(3) . . ?
N6 C8 C9 119.3(3) . . ?
N5 C8 C9 114.5(3) . . ?
N8 C9 N7 125.9(3) . . ?
N8 C9 C8 119.7(3) . . ?
N7 C9 C8 114.5(3) . . ?
N8 C10 C11 122.5(3) . . ?
C10 C11 C12 118.1(3) . . ?
N7 C12 C11 120.2(3) . . ?
O1 C13 C14 118.8(3) . . ?
O1 C13 C18 123.7(3) . . ?
C14 C13 C18 117.5(3) . . ?
C15 C14 C13 120.8(3) . . ?
C14 C15 C16 121.9(3) . . ?
C17 C16 C15 118.8(3) . . ?
C16 C17 C18 121.7(3) . . ?
C17 C18 C13 119.4(3) . . ?
C17 C18 C19 117.0(3) . . ?
C13 C18 C19 123.5(3) . . ?
N9 C19 C18 125.0(3) . . ?
N9 C20 C21 115.6(3) . . ?
N9 C20 C25 105.8(2) . . ?
C21 C20 C25 112.1(3) . . ?
C20 C21 C22 109.2(3) . . ?
C23 C22 C21 112.0(3) . . ?
C22 C23 C24 111.2(3) . . ?
C23 C24 C25 109.4(3) . . ?
N10 C25 C24 116.3(3) . . ?
N10 C25 C20 104.9(2) . . ?
C24 C25 C20 110.9(3) . . ?
N10 C26 C27 125.1(3) . . ?
C32 C27 C28 119.2(3) . . ?
C32 C27 C26 123.4(3) . . ?
C28 C27 C26 117.4(3) . . ?
C29 C28 C27 121.4(4) . . ?
C28 C29 C30 118.9(4) . . ?
C31 C30 C29 121.7(4) . . ?
C30 C31 C32 120.4(4) . . ?
O2 C32 C31 118.7(3) . . ?
O2 C32 C27 123.1(3) . . ?
C31 C32 C27 118.3(3) . . ?
C4 Fe1 C2 85.59(14) . . ?
C4 Fe1 C3 90.59(15) . . ?
C2 Fe1 C3 89.27(15) . . ?
C4 Fe1 C1 88.35(12) . . ?
C2 Fe1 C1 89.41(12) . . ?
C3 Fe1 C1 178.36(13) . . ?
C4 Fe1 N7 178.69(12) . . ?
C2 Fe1 N7 95.55(13) . . ?
C3 Fe1 N7 90.08(13) . . ?
C1 Fe1 N7 91.01(11) . . ?
C4 Fe1 N5 97.96(12) . . ?
C2 Fe1 N5 176.10(12) . . ?
C3 Fe1 N5 92.30(13) . . ?
C1 Fe1 N5 89.08(11) . . ?
N7 Fe1 N5 80.88(10) . . ?
O2 Mn1 O1 94.11(9) . . ?
O2 Mn1 N10 91.68(10) . . ?
O1 Mn1 N10 174.13(10) . . ?
O2 Mn1 N9 173.06(10) . . ?
O1 Mn1 N9 92.34(10) . . ?
N10 Mn1 N9 81.83(11) . . ?
O2 Mn1 N4 95.93(10) . 4_665 ?
O1 Mn1 N4 89.65(11) . 4_665 ?
N10 Mn1 N4 90.70(11) . 4_665 ?
N9 Mn1 N4 86.66(11) . 4_665 ?
O2 Mn1 N1 89.58(10) . . ?
O1 Mn1 N1 92.93(10) . . ?
N10 Mn1 N1 86.16(10) . . ?
N9 Mn1 N1 87.54(10) . . ?
N4 Mn1 N1 173.74(10) 4_665 . ?
C1 N1 Mn1 152.3(2) . . ?
C4 N4 Mn1 159.3(3) . 4_565 ?
C5 N5 C8 116.7(3) . . ?
C5 N5 Fe1 128.5(2) . . ?
C8 N5 Fe1 114.7(2) . . ?
C8 N6 C7 115.8(3) . . ?
C9 N7 C12 117.4(3) . . ?
C9 N7 Fe1 115.3(2) . . ?
C12 N7 Fe1 127.3(2) . . ?
C9 N8 C10 115.9(3) . . ?
C19 N9 C20 123.1(3) . . ?
C19 N9 Mn1 124.4(2) . . ?
C20 N9 Mn1 112.4(2) . . ?
C26 N10 C25 123.1(3) . . ?
C26 N10 Mn1 124.2(2) . . ?
C25 N10 Mn1 112.5(2) . . ?
C13 O1 Mn1 126.56(19) . . ?
C32 O2 Mn1 125.45(19) . . ?

loop_
_geom_bond_atom_site_label_1
_geom_bond_atom_site_label_2
_geom_bond_distance
_geom_bond_site_symmetry_2
_geom_bond_publ_flag
C1 N1 1.141(4) . ?
C1 Fe1 1.953(3) . ?
C2 N2 1.143(4) . ?
C2 Fe1 1.917(3) . ?
C3 N3 1.135(5) . ?
C3 Fe1 1.953(3) . ?
C4 N4 1.147(4) . ?
C4 Fe1 1.906(3) . ?
C5 N5 1.343(4) . ?
C5 C6 1.373(5) . ?
C6 C7 1.364(6) . ?
C7 N6 1.345(5) . ?
C8 N6 1.324(4) . ?
C8 N5 1.343(4) . ?
C8 C9 1.477(4) . ?
C9 N8 1.326(4) . ?
C9 N7 1.342(4) . ?
C10 N8 1.339(5) . ?
C10 C11 1.370(6) . ?
C11 C12 1.377(5) . ?
C12 N7 1.345(4) . ?
C13 O1 1.321(4) . ?
C13 C14 1.408(4) . ?
C13 C18 1.420(4) . ?
C14 C15 1.372(5) . ?
C15 C16 1.381(6) . ?
C16 C17 1.363(5) . ?
C17 C18 1.408(5) . ?
C18 C19 1.444(4) . ?
C19 N9 1.282(4) . ?
C20 N9 1.483(4) . ?
C20 C21 1.525(5) . ?
C20 C25 1.528(5) . ?
C21 C22 1.528(5) . ?
C22 C23 1.506(6) . ?
C23 C24 1.519(5) . ?
C24 C25 1.521(5) . ?
C25 N10 1.483(4) . ?
C26 N10 1.284(4) . ?
C26 C27 1.435(5) . ?
C27 C32 1.410(5) . ?
C27 C28 1.412(5) . ?
C28 C29 1.365(6) . ?
C29 C30 1.387(6) . ?
C30 C31 1.370(5) . ?
C31 C32 1.408(5) . ?
C32 O2 1.332(4) . ?
Fe1 N7 1.990(2) . ?
Fe1 N5 2.005(3) . ?
Mn1 O2 1.881(2) . ?
Mn1 O1 1.891(2) . ?
Mn1 N10 1.993(3) . ?
Mn1 N9 1.995(2) . ?
Mn1 N4 2.276(3) 4_665 ?
Mn1 N1 2.341(3) . ?
N4 Mn1 2.276(3) 4_565 ?
